data_1563028
loop_
_publ_author_name
'Babo, Jean-Marie'
'Albrecht-Schmitt, Thomas E.'

_publ_section_title
;
 Two new ternary lanthanide antimony chalcogenides: Yb4Sb2S11.25 and
 Tm4Sb2Se11.68 containing chalcogenide Q2&#x2212; and dichalcogenide
 (Q2)2&#x2212; anions
;
_journal_name_full 'Journal of Solid State Chemistry'
_journal_page_first 264
_journal_page_last 268
_journal_paper_doi 10.1016/j.jssc.2012.01.020
_journal_volume 187
_journal_year 2012
_chemical_formula_moiety Tm4Sb2Se11.68
_chemical_formula_sum 'Sb2 Se11.68 Tm4'
_chemical_formula_weight 1841.47
_chemical_name_common 'Thulium Antimony Selenide'
_space_group_IT_number 58
_space_group_name_Hall '-P 2 2n'
_space_group_name_H-M_alt 'P n n m'
_symmetry_cell_setting orthorhombic
_symmetry_space_group_name_H-M 'P n n m'
_atom_sites_solution_hydrogens geom
_atom_sites_solution_primary direct
_atom_sites_solution_secondary difmap
_audit_creation_method SHELXL-97
_cell_angle_alpha 90.00
_cell_angle_beta 90.00
_cell_angle_gamma 90.00
_cell_formula_units_Z 2
_cell_length_a 13.126(2)
_cell_length_b 5.6233(10)
_cell_length_c 12.499(2)
_cell_measurement_temperature 296(2)
_cell_volume 922.6(3)
_computing_cell_refinement 'smart saint'
_computing_data_collection smart
_computing_data_reduction SAINT
_computing_molecular_graphics 'SHELXP-97 (Sheldrick, 1997)'
_computing_publication_material 'SHELXCIF-97 (Sheldrick, 2000)'
_computing_structure_refinement 'SHELXL-97 (Sheldrick, 2008)'
_computing_structure_solution 'SHELXS-97 (Sheldrick, 2008)'
_diffrn_ambient_temperature 296(2)
_diffrn_measured_fraction_theta_full 0.990
_diffrn_measured_fraction_theta_max 0.990
_diffrn_radiation_monochromator graphite
_diffrn_radiation_source 'fine-focus sealed tube'
_diffrn_radiation_type MoK\a
_diffrn_radiation_wavelength 0.71073
_diffrn_reflns_av_R_equivalents 0.0322
_diffrn_reflns_av_sigmaI/netI 0.0288
_diffrn_reflns_limit_h_max 17
_diffrn_reflns_limit_h_min -13
_diffrn_reflns_limit_k_max 7
_diffrn_reflns_limit_k_min -7
_diffrn_reflns_limit_l_max 13
_diffrn_reflns_limit_l_min -16
_diffrn_reflns_number 4693
_diffrn_reflns_theta_full 27.49
_diffrn_reflns_theta_max 27.49
_diffrn_reflns_theta_min 2.25
_exptl_absorpt_coefficient_mu 45.027
_exptl_crystal_colour 'dark brown'
_exptl_crystal_density_diffrn 6.661
_exptl_crystal_density_method 'not measured'
_exptl_crystal_description lath
_exptl_crystal_F_000 1558
_exptl_crystal_size_max 0.079
_exptl_crystal_size_mid 0.050
_exptl_crystal_size_min 0.050
_refine_diff_density_max 3.108
_refine_diff_density_min -1.542
_refine_diff_density_rms 0.352
_refine_ls_extinction_method none
_refine_ls_goodness_of_fit_ref 1.062
_refine_ls_hydrogen_treatment mixed
_refine_ls_matrix_type full
_refine_ls_number_parameters 56
_refine_ls_number_reflns 1105
_refine_ls_number_restraints 0
_refine_ls_restrained_S_all 1.062
_refine_ls_R_factor_all 0.0384
_refine_ls_R_factor_gt 0.0301
_refine_ls_shift/su_max 0.000
_refine_ls_shift/su_mean 0.000
_refine_ls_structure_factor_coef Fsqd
_refine_ls_weighting_details 'calc w=1/[\s^2^(Fo^2^)+(0.0344P)^2^+13.4794P] where P=(Fo^2^+2Fc^2^)/3'
_refine_ls_weighting_scheme calc
_refine_ls_wR_factor_gt 0.0767
_refine_ls_wR_factor_ref 0.0819
_reflns_number_gt 920
_reflns_number_total 1105
_reflns_threshold_expression >2sigma(I)
_cod_data_source_file JSSC-2012-187-264.cif
_cod_data_source_block Tm4Sb2Se11.68
_cod_depositor_comments
;
The following automatic conversions were performed:

data item '_chemical_melting_point' value 'N/A' was changed to '?' --
the value is undefined or not given.

Automatic conversion script
Id: cif_fix_values 8369 2020-08-20 11:38:08Z andrius 
;
_cod_original_cell_volume 922.5(3)
_cod_original_sg_symbol_H-M pnnm
_cod_database_code 1563028

loop_
_symmetry_equiv_pos_as_xyz
'x, y, z'
'-x, -y, z'
'-x+1/2, y+1/2, -z+1/2'
'x+1/2, -y+1/2, -z+1/2'
'-x, -y, -z'
'x, y, -z'
'x-1/2, -y-1/2, z-1/2'
'-x-1/2, y-1/2, z-1/2'

loop_
_atom_site_label
_atom_site_type_symbol
_atom_site_fract_x
_atom_site_fract_y
_atom_site_fract_z
_atom_site_U_iso_or_equiv
_atom_site_adp_type
_atom_site_occupancy
_atom_site_symmetry_multiplicity
_atom_site_calc_flag
_atom_site_refinement_flags
_atom_site_disorder_assembly
_atom_site_disorder_group
Sb Sb 0.33907(11) 0.0582(3) 0.5000 0.0098(3) Uani 0.70 2 d SP . .
Tm Tm 0.35158(3) -0.00357(6) 0.83552(2) 0.01347(16) Uani 1 1 d . . .
Se1 Se 0.29609(9) 0.50437(18) 0.5000 0.0126(3) Uani 1 2 d S . .
Se2 Se 0.21041(7) -0.00139(13) 0.34192(6) 0.0119(2) Uani 1 1 d . . .
Se3 Se 0.50246(6) -0.21313(15) 0.69653(7) 0.0176(2) Uani 1 1 d . . .
Se5 Se 0.50019(15) 0.2135(3) 1.0000 0.0261(4) Uani 0.70 2 d SP . .
Se4 Se 0.5000 0.0000 1.0000 0.0243(15) Uani 0.30 4 d SP . .
SbA Sb 0.3550(5) -0.0170(9) 0.5000 0.0464(19) Uani 0.30 2 d SP . .

loop_
_atom_site_aniso_label
_atom_site_aniso_U_11
_atom_site_aniso_U_22
_atom_site_aniso_U_33
_atom_site_aniso_U_23
_atom_site_aniso_U_13
_atom_site_aniso_U_12
Sb 0.0084(6) 0.0120(7) 0.0090(5) 0.000 0.000 0.0056(6)
Tm 0.0128(3) 0.0157(2) 0.0119(2) 0.00002(10) 0.00169(12) 0.00009(12)
Se1 0.0122(6) 0.0121(5) 0.0135(5) 0.000 0.000 -0.0002(4)
Se2 0.0127(4) 0.0120(4) 0.0110(4) -0.0002(2) -0.0018(3) 0.0001(3)
Se3 0.0147(5) 0.0174(4) 0.0208(4) -0.0018(3) 0.0000(4) -0.0002(3)
Se5 0.0263(11) 0.0223(10) 0.0299(10) 0.000 0.000 0.0000(7)
Se4 0.002(3) 0.067(5) 0.004(2) 0.000 0.000 -0.002(2)
SbA 0.082(4) 0.048(4) 0.0085(15) 0.000 0.000 0.050(3)

loop_
_atom_type_symbol
_atom_type_description
_atom_type_scat_dispersion_real
_atom_type_scat_dispersion_imag
_atom_type_scat_source
Se Se -0.0929 2.2259 'International Tables Vol C Tables 4.2.6.8 and 6.1.1.4'
Sb Sb -0.5866 1.5461 'International Tables Vol C Tables 4.2.6.8 and 6.1.1.4'
Tm Tm -0.3139 5.2483 'International Tables Vol C Tables 4.2.6.8 and 6.1.1.4'

loop_
_geom_angle_atom_site_label_1
_geom_angle_atom_site_label_2
_geom_angle_atom_site_label_3
_geom_angle
_geom_angle_site_symmetry_1
_geom_angle_site_symmetry_3
Se1 Sb Se2 89.05(5) . .
Se1 Sb Se2 89.05(5) . 6_556
Se2 Sb Se2 97.86(6) . 6_556
Se1 Tm Se4 86.77(2) 3_546 .
Se1 Tm Se3 153.51(3) 3_546 2_655
Se4 Tm Se3 88.69(2) . 2_655
Se1 Tm Se3 156.22(3) 3_546 .
Se4 Tm Se3 88.15(2) . .
Se3 Tm Se3 49.34(3) 2_655 .
Se1 Tm Se2 96.80(3) 3_546 6_556
Se4 Tm Se2 176.36(2) . 6_556
Se3 Tm Se2 87.80(3) 2_655 6_556
Se3 Tm Se2 88.84(3) . 6_556
Se1 Tm Se2 78.69(3) 3_546 8_656
Se4 Tm Se2 100.300(19) . 8_656
Se3 Tm Se2 127.79(3) 2_655 8_656
Se3 Tm Se2 79.40(3) . 8_656
Se2 Tm Se2 81.15(2) 6_556 8_656
Se1 Tm Se2 77.01(3) 3_546 8_666
Se4 Tm Se2 99.429(19) . 8_666
Se3 Tm Se2 78.03(3) 2_655 8_666
Se3 Tm Se2 126.77(2) . 8_666
Se2 Tm Se2 80.76(2) 6_556 8_666
Se2 Tm Se2 147.57(4) 8_656 8_666
Se1 Tm Se5 87.34(4) 3_546 5_657
Se4 Tm Se5 23.05(4) . 5_657
Se3 Tm Se5 98.41(4) 2_655 5_657
Se3 Tm Se5 79.10(3) . 5_657
Se2 Tm Se5 157.34(4) 6_556 5_657
Se2 Tm Se5 77.83(4) 8_656 5_657
Se2 Tm Se5 121.81(4) 8_666 5_657
Se1 Tm Se5 86.71(4) 3_546 .
Se4 Tm Se5 22.90(4) . .
Se3 Tm Se5 79.20(3) 2_655 .
Se3 Tm Se5 97.40(4) . .
Se2 Tm Se5 156.19(4) 6_556 .
Se2 Tm Se5 122.54(4) 8_656 .
Se2 Tm Se5 77.10(4) 8_666 .
Se5 Tm Se5 45.94(7) 5_657 .
Se1 Tm Tm 133.29(2) 3_546 2_655
Se4 Tm Tm 46.539(10) . 2_655
Se3 Tm Tm 47.585(19) 2_655 2_655
Se3 Tm Tm 46.999(19) . 2_655
Se2 Tm Tm 129.872(19) 6_556 2_655
Se2 Tm Tm 106.79(2) 8_656 2_655
Se2 Tm Tm 105.48(2) 8_666 2_655
Se5 Tm Tm 50.92(3) 5_657 2_655
Se5 Tm Tm 50.49(3) . 2_655
Sb Se1 SbA 151.29(12) . 1_565
Sb Se1 Tm 97.76(4) . 8_665
SbA Se1 Tm 101.81(8) 1_565 8_665
Sb Se1 Tm 97.76(4) . 3_556
SbA Se1 Tm 101.81(8) 1_565 3_556
Tm Se1 Tm 93.35(4) 8_665 3_556
Sb Se1 SbA 2.11(15) . .
SbA Se1 SbA 149.2(2) 1_565 .
Tm Se1 SbA 99.19(9) 8_665 .
Tm Se1 SbA 99.19(9) 3_556 .
Sb Se2 SbA 9.77(9) . .
Sb Se2 Tm 99.55(4) . 6_556
SbA Se2 Tm 96.25(10) . 6_556
Sb Se2 Tm 94.46(4) . 8_665
SbA Se2 Tm 104.11(10) . 8_665
Tm Se2 Tm 99.32(2) 6_556 8_665
Sb Se2 Tm 108.77(4) . 8_655
SbA Se2 Tm 100.40(12) . 8_655
Tm Se2 Tm 98.77(2) 6_556 8_655
Tm Se2 Tm 147.57(4) 8_665 8_655
Se3 Se3 Tm 65.92(3) 2_655 2_655
Se3 Se3 Tm 64.74(3) 2_655 .
Tm Se3 Tm 85.42(3) 2_655 .
Se4 Se5 Se5 0.0 . 5_657
Se4 Se5 Tm 67.44(6) . 5_657
Se5 Se5 Tm 67.44(6) 5_657 5_657
Se4 Se5 Tm 67.44(6) . 2_655
Se5 Se5 Tm 67.44(6) 5_657 2_655
Tm Se5 Tm 84.18(5) 5_657 2_655
Se4 Se5 Tm 66.61(6) . .
Se5 Se5 Tm 66.61(6) 5_657 .
Tm Se5 Tm 134.05(7) 5_657 .
Tm Se5 Tm 78.59(3) 2_655 .
Se4 Se5 Tm 66.61(6) . 6_557
Se5 Se5 Tm 66.61(6) 5_657 6_557
Tm Se5 Tm 78.59(3) 5_657 6_557
Tm Se5 Tm 134.05(7) 2_655 6_557
Tm Se5 Tm 83.55(5) . 6_557
Se5 Se4 Se5 179.998(1) 5_657 .
Se5 Se4 Tm 89.51(6) 5_657 .
Se5 Se4 Tm 90.49(6) . .
Se5 Se4 Tm 90.49(6) 5_657 5_657
Se5 Se4 Tm 89.51(6) . 5_657
Tm Se4 Tm 180.0 . 5_657
Se5 Se4 Tm 90.49(6) 5_657 2_655
Se5 Se4 Tm 89.51(6) . 2_655
Tm Se4 Tm 86.92(2) . 2_655
Tm Se4 Tm 93.08(2) 5_657 2_655
Se5 Se4 Tm 89.51(6) 5_657 6_557
Se5 Se4 Tm 90.49(6) . 6_557
Tm Se4 Tm 93.077(19) . 6_557
Tm Se4 Tm 86.922(19) 5_657 6_557
Tm Se4 Tm 180.0 2_655 6_557
Se2 SbA Se2 92.2(2) . 6_556
Se2 SbA Se1 80.76(17) . 1_545
Se2 SbA Se1 80.76(17) 6_556 1_545
Se2 SbA Se1 78.01(10) . .
Se2 SbA Se1 78.01(10) 6_556 .
Se1 SbA Se1 149.2(2) 1_545 .

loop_
_geom_bond_atom_site_label_1
_geom_bond_atom_site_label_2
_geom_bond_distance
_geom_bond_site_symmetry_2
Sb Se1 2.5716(18) .
Sb Se2 2.6207(13) .
Sb Se2 2.6207(13) 6_556
Tm Se1 2.8258(10) 3_546
Tm Se4 2.8323(5) .
Tm Se3 2.8588(10) 2_655
Tm Se3 2.8859(10) .
Tm Se2 2.8900(10) 6_556
Tm Se2 2.9164(9) 8_656
Tm Se2 2.9399(9) 8_666
Tm Se5 3.0669(15) 5_657
Tm Se5 3.0857(15) .
Tm Tm 3.8965(10) 2_655
Se1 SbA 2.800(6) 1_565
Se1 Tm 2.8258(10) 8_665
Se1 Tm 2.8258(10) 3_556
Se1 SbA 3.032(5) .
Se2 SbA 2.741(5) .
Se2 Tm 2.8900(9) 6_556
Se2 Tm 2.9164(9) 8_665
Se2 Tm 2.9399(9) 8_655
Se3 Se3 2.3979(17) 2_655
Se3 Tm 2.8588(10) 2_655
Se5 Se4 1.201(2) .
Se5 Se5 2.401(4) 5_657
Se5 Tm 3.0669(15) 5_657
Se5 Tm 3.0669(15) 2_655
Se5 Tm 3.0857(15) 6_557
Se4 Se5 1.201(2) 5_657
Se4 Tm 2.8323(5) 5_657
Se4 Tm 2.8323(5) 2_655
Se4 Tm 2.8323(5) 6_557
SbA Se2 2.741(5) 6_556
SbA Se1 2.800(6) 1_545
